data_2232857
loop_
_publ_author_name
'Naicker, Tricia'
'Govender, Thavendran'
'Kruger, Hendrick G.'
'Maguire, Glenn E. M.'

_publ_section_title
;
 (<i>S</i>)-Methyl
 3-(3,4-dimethoxyphenyl)-2-[2-(diphenylphosphanyl)benzamido]propanoate
;
_journal_coeditor_code LR2034
_journal_issue 12
_journal_name_full 'Acta Crystallographica Section E'
_journal_page_first o3285
_journal_paper_doi 10.1107/S1600536811047179
_journal_volume 67
_journal_year 2011
_chemical_formula_iupac 'C31 H30 N O5 P'
_chemical_formula_moiety 'C31 H30 N O5 P'
_chemical_formula_sum 'C31 H30 N O5 P'
_chemical_formula_weight 527.53
_chemical_melting_point 420
_chemical_name_systematic
;
(<i>S</i>)-Methyl
3-(3,4-dimethoxyphenyl)-2-[2-(diphenylphosphanyl)benzamido]propanoate
;
_space_group_IT_number 4
_symmetry_cell_setting monoclinic
_symmetry_space_group_name_Hall 'P 2yb'
_symmetry_space_group_name_H-M 'P 1 21 1'
_atom_sites_solution_hydrogens geom
_atom_sites_solution_primary direct
_atom_sites_solution_secondary difmap
_audit_creation_method SHELXL-97
_cell_angle_alpha 90.00
_cell_angle_beta 100.300(2)
_cell_angle_gamma 90.00
_cell_formula_units_Z 2
_cell_length_a 10.2218(3)
_cell_length_b 8.4535(2)
_cell_length_c 15.7633(4)
_cell_measurement_reflns_used 6654
_cell_measurement_temperature 173(2)
_cell_measurement_theta_max 28.27
_cell_measurement_theta_min 2.60
_cell_volume 1340.16(6)
_computing_cell_refinement 'DENZO-SMN (Otwinowski & Minor, 1997)'
_computing_data_collection 'COLLECT (Nonius, 2000)'
_computing_data_reduction 'DENZO-SMN (Otwinowski & Minor, 1997)'
_computing_molecular_graphics 'OLEX2 (Dolomanov <i>et al.</i>, 2009)'
_computing_publication_material 'SHELXL97 (Sheldrick, 2008)'
_computing_structure_refinement 'SHELXL97 (Sheldrick, 2008)'
_computing_structure_solution 'SHELXS97 (Sheldrick, 2008)'
_diffrn_ambient_temperature 173(2)
_diffrn_measured_fraction_theta_full 0.999
_diffrn_measured_fraction_theta_max 0.999
_diffrn_measurement_device_type 'Nonius KappaCCD'
_diffrn_measurement_method '1.2\% \f scans and \w scans'
_diffrn_radiation_monochromator graphite
_diffrn_radiation_source 'fine-focus sealed tube'
_diffrn_radiation_type MoK\a
_diffrn_radiation_wavelength 0.71073
_diffrn_reflns_av_R_equivalents 0.0000
_diffrn_reflns_av_sigmaI/netI 0.0365
_diffrn_reflns_limit_h_max 13
_diffrn_reflns_limit_h_min -13
_diffrn_reflns_limit_k_max 11
_diffrn_reflns_limit_k_min -11
_diffrn_reflns_limit_l_max 20
_diffrn_reflns_limit_l_min -21
_diffrn_reflns_number 6654
_diffrn_reflns_theta_full 28.27
_diffrn_reflns_theta_max 28.27
_diffrn_reflns_theta_min 2.60
_diffrn_standards_decay_% 0
_diffrn_standards_interval_count 0
_diffrn_standards_interval_time 0
_diffrn_standards_number 0
_exptl_absorpt_coefficient_mu 0.144
_exptl_absorpt_correction_type none
_exptl_crystal_colour colourless
_exptl_crystal_density_diffrn 1.307
_exptl_crystal_density_method 'not measured'
_exptl_crystal_description needle
_exptl_crystal_F_000 556
_exptl_crystal_size_max 0.18
_exptl_crystal_size_mid 0.15
_exptl_crystal_size_min 0.14
_refine_diff_density_max 0.166
_refine_diff_density_min -0.246
_refine_ls_abs_structure_details 'Flack (1983), <b>3108 Friedel pairs</b>'
_refine_ls_abs_structure_Flack -0.08(6)
_refine_ls_extinction_coef 0
_refine_ls_extinction_method none
_refine_ls_goodness_of_fit_ref 1.038
_refine_ls_hydrogen_treatment mixed
_refine_ls_matrix_type full
_refine_ls_number_parameters 350
_refine_ls_number_reflns 6654
_refine_ls_number_restraints 1
_refine_ls_restrained_S_all 1.038
_refine_ls_R_factor_all 0.0499
_refine_ls_R_factor_gt 0.0343
_refine_ls_shift/su_max 0.000
_refine_ls_shift/su_mean 0.000
_refine_ls_structure_factor_coef Fsqd
_refine_ls_weighting_details 'calc w=1/[\s^2^(Fo^2^)+(0.0449P)^2^+0.0315P] where P=(Fo^2^+2Fc^2^)/3'
_refine_ls_weighting_scheme calc
_refine_ls_wR_factor_gt 0.0731
_refine_ls_wR_factor_ref 0.0788
_reflns_number_gt 5550
_reflns_number_total 6654
_reflns_threshold_expression I>2sigma(I)
_cod_data_source_file lr2034.cif
_cod_data_source_block I
_cod_original_sg_symbol_H-M 'P 21'
_cod_database_code 2232857
_cod_database_fobs_code 2232857

loop_
_symmetry_equiv_pos_as_xyz
'x, y, z'
'-x, y+1/2, -z'

loop_
_atom_site_type_symbol
_atom_site_label
_atom_site_fract_x
_atom_site_fract_y
_atom_site_fract_z
_atom_site_U_iso_or_equiv
_atom_site_adp_type
_atom_site_calc_flag
_atom_site_refinement_flags
_atom_site_occupancy
_atom_site_symmetry_multiplicity
P P1 0.92652(4) 0.26037(5) 0.25790(2) 0.02523(9) Uani d . 1 1
O O1 0.48837(10) 0.38280(13) -0.10867(6) 0.0317(2) Uani d . 1 1
O O2 0.32444(10) 0.23354(13) -0.07247(7) 0.0307(2) Uani d . 1 1
O O3 0.74192(10) 0.13486(13) 0.08701(8) 0.0350(3) Uani d . 1 1
O O4 0.59931(12) 0.12392(14) 0.36882(7) 0.0368(3) Uani d . 1 1
O O5 0.60041(13) 0.38582(16) 0.45360(7) 0.0418(3) Uani d . 1 1
N N1 0.63147(12) 0.36602(16) 0.05671(8) 0.0245(3) Uani d . 1 1
H H1N 0.6418(16) 0.461(2) 0.0513(10) 0.028(5) Uiso d . 1 1
C C1 0.50466(14) 0.2509(2) 0.23296(9) 0.0284(3) Uani d . 1 1
H H1 0.5024 0.1538 0.2024 0.034 Uiso calc R 1 1
C C2 0.55163(14) 0.2534(2) 0.32072(9) 0.0285(3) Uani d . 1 1
C C3 0.55354(16) 0.3961(2) 0.36673(10) 0.0315(4) Uani d . 1 1
C C4 0.51056(17) 0.5329(2) 0.32311(11) 0.0349(4) Uani d . 1 1
H H4 0.5119 0.6301 0.3535 0.042 Uiso calc R 1 1
C C5 0.46479(16) 0.52901(19) 0.23368(11) 0.0334(4) Uani d . 1 1
H H5 0.4364 0.6242 0.2040 0.040 Uiso calc R 1 1
C C6 0.46036(14) 0.38986(19) 0.18847(9) 0.0275(3) Uani d . 1 1
C C7 0.40679(15) 0.3851(2) 0.09251(9) 0.0295(3) Uani d . 1 1
H H7A 0.3922 0.4949 0.0710 0.035 Uiso calc R 1 1
H H7B 0.3195 0.3310 0.0828 0.035 Uiso calc R 1 1
C C8 0.49880(13) 0.30031(16) 0.03990(9) 0.0239(3) Uani d . 1 1
H H8 0.5042 0.1861 0.0567 0.029 Uiso calc R 1 1
C C9 0.43998(14) 0.31191(17) -0.05562(9) 0.0243(3) Uani d . 1 1
C C10 0.24347(15) 0.2574(2) -0.15711(10) 0.0361(4) Uani d . 1 1
H H10A 0.2296 0.3709 -0.1677 0.054 Uiso calc R 1 1
H H10B 0.1573 0.2051 -0.1595 0.054 Uiso calc R 1 1
H H10C 0.2889 0.2123 -0.2012 0.054 Uiso calc R 1 1
C C11 0.74258(13) 0.27876(18) 0.07843(8) 0.0227(3) Uani d . 1 1
C C12 0.86721(14) 0.37492(18) 0.08839(9) 0.0226(3) Uani d . 1 1
C C13 0.88991(15) 0.4619(2) 0.01690(9) 0.0288(3) Uani d . 1 1
H H13 0.8264 0.4589 -0.0351 0.035 Uiso calc R 1 1
C C14 1.00365(17) 0.5522(2) 0.02102(10) 0.0332(4) Uani d . 1 1
H H14 1.0202 0.6074 -0.0285 0.040 Uiso calc R 1 1
C C15 1.09289(15) 0.56158(19) 0.09765(11) 0.0318(4) Uani d . 1 1
H H15 1.1694 0.6269 0.1016 0.038 Uiso calc R 1 1
C C16 1.07142(14) 0.47595(19) 0.16908(10) 0.0281(3) Uani d . 1 1
H H16 1.1339 0.4838 0.2213 0.034 Uiso calc R 1 1
C C17 0.96012(13) 0.37840(18) 0.16613(9) 0.0235(3) Uani d . 1 1
C C18 1.01378(14) 0.37421(19) 0.35058(9) 0.0266(3) Uani d . 1 1
C C19 0.93471(16) 0.4673(2) 0.39468(10) 0.0344(4) Uani d . 1 1
H H19 0.8411 0.4685 0.3760 0.041 Uiso calc R 1 1
C C20 0.99036(18) 0.5573(2) 0.46472(11) 0.0420(4) Uani d . 1 1
H H20 0.9349 0.6192 0.4940 0.050 Uiso calc R 1 1
C C21 1.12645(18) 0.5579(2) 0.49259(11) 0.0390(4) Uani d . 1 1
H H21 1.1648 0.6214 0.5403 0.047 Uiso calc R 1 1
C C22 1.20615(16) 0.4658(2) 0.45073(10) 0.0361(4) Uani d . 1 1
H H22 1.2997 0.4655 0.4700 0.043 Uiso calc R 1 1
C C23 1.15084(15) 0.3736(2) 0.38064(10) 0.0321(3) Uani d . 1 1
H H23 1.2067 0.3093 0.3528 0.039 Uiso calc R 1 1
C C24 1.04146(15) 0.09383(18) 0.25728(9) 0.0263(3) Uani d . 1 1
C C25 1.01978(17) -0.0371(2) 0.30662(10) 0.0346(4) Uani d . 1 1
H H25 0.9461 -0.0375 0.3358 0.042 Uiso calc R 1 1
C C26 1.10386(19) -0.1664(2) 0.31385(12) 0.0435(4) Uani d . 1 1
H H26 1.0882 -0.2541 0.3483 0.052 Uiso calc R 1 1
C C27 1.21046(17) -0.1684(2) 0.27115(11) 0.0395(4) Uani d . 1 1
H H27 1.2688 -0.2568 0.2768 0.047 Uiso calc R 1 1
C C28 1.23209(16) -0.0417(2) 0.22019(11) 0.0351(4) Uani d . 1 1
H H28 1.3042 -0.0439 0.1897 0.042 Uiso calc R 1 1
C C29 1.14867(15) 0.0889(2) 0.21343(10) 0.0313(4) Uani d . 1 1
H H29 1.1646 0.1760 0.1786 0.038 Uiso calc R 1 1
C C30 0.6152(2) -0.0166(2) 0.32221(12) 0.0446(4) Uani d . 1 1
H H30A 0.5276 -0.0568 0.2954 0.067 Uiso calc R 1 1
H H30B 0.6613 -0.0964 0.3617 0.067 Uiso calc R 1 1
H H30C 0.6676 0.0066 0.2774 0.067 Uiso calc R 1 1
C C31 0.6213(2) 0.5309(2) 0.50066(12) 0.0485(5) Uani d . 1 1
H H31A 0.6819 0.5985 0.4751 0.073 Uiso calc R 1 1
H H31B 0.6603 0.5085 0.5609 0.073 Uiso calc R 1 1
H H31C 0.5360 0.5854 0.4982 0.073 Uiso calc R 1 1

loop_
_atom_site_aniso_label
_atom_site_aniso_U_11
_atom_site_aniso_U_22
_atom_site_aniso_U_33
_atom_site_aniso_U_12
_atom_site_aniso_U_13
_atom_site_aniso_U_23
P1 0.02244(17) 0.02806(19) 0.02497(18) -0.00083(17) 0.00365(14) 0.00163(17)
O1 0.0317(6) 0.0349(6) 0.0290(5) -0.0030(5) 0.0067(5) 0.0031(5)
O2 0.0272(5) 0.0309(6) 0.0307(5) -0.0069(5) -0.0039(4) 0.0041(5)
O3 0.0266(6) 0.0204(6) 0.0570(8) 0.0016(5) 0.0046(5) 0.0029(5)
O4 0.0513(7) 0.0302(6) 0.0272(6) 0.0053(5) 0.0022(5) 0.0015(5)
O5 0.0531(7) 0.0453(7) 0.0255(6) 0.0012(6) 0.0026(5) -0.0058(5)
N1 0.0206(6) 0.0188(7) 0.0326(7) -0.0002(5) 0.0005(5) 0.0012(5)
C1 0.0275(7) 0.0292(8) 0.0285(7) -0.0016(7) 0.0048(6) -0.0028(7)
C2 0.0280(7) 0.0297(8) 0.0275(7) 0.0004(7) 0.0040(6) 0.0050(7)
C3 0.0304(8) 0.0375(9) 0.0266(8) -0.0006(7) 0.0052(7) -0.0031(7)
C4 0.0378(9) 0.0319(9) 0.0357(9) 0.0024(7) 0.0085(7) -0.0056(7)
C5 0.0354(9) 0.0298(9) 0.0362(9) 0.0037(7) 0.0092(7) 0.0025(7)
C6 0.0213(7) 0.0329(8) 0.0285(8) 0.0010(6) 0.0051(6) 0.0030(7)
C7 0.0246(7) 0.0343(8) 0.0293(8) 0.0039(7) 0.0040(6) 0.0050(7)
C8 0.0204(7) 0.0225(8) 0.0279(8) -0.0023(6) 0.0016(6) 0.0029(6)
C9 0.0234(7) 0.0201(7) 0.0290(8) 0.0004(6) 0.0038(6) -0.0008(6)
C10 0.0340(8) 0.0364(8) 0.0324(8) -0.0055(8) -0.0090(6) 0.0034(8)
C11 0.0243(7) 0.0253(8) 0.0186(6) -0.0001(6) 0.0038(5) -0.0019(6)
C12 0.0203(7) 0.0222(7) 0.0251(7) 0.0025(6) 0.0037(6) -0.0029(6)
C13 0.0289(8) 0.0311(8) 0.0258(8) -0.0007(7) 0.0031(6) 0.0029(7)
C14 0.0317(8) 0.0358(9) 0.0334(9) -0.0033(7) 0.0089(7) 0.0071(7)
C15 0.0233(7) 0.0306(9) 0.0413(9) -0.0051(7) 0.0048(7) 0.0054(7)
C16 0.0233(7) 0.0296(8) 0.0297(8) -0.0016(7) 0.0002(6) 0.0010(7)
C17 0.0207(7) 0.0221(7) 0.0275(7) 0.0033(6) 0.0036(6) 0.0000(6)
C18 0.0280(8) 0.0285(8) 0.0232(7) 0.0004(7) 0.0045(6) 0.0028(6)
C19 0.0305(8) 0.0414(9) 0.0318(9) 0.0010(8) 0.0068(7) -0.0020(8)
C20 0.0456(10) 0.0476(11) 0.0342(9) 0.0021(9) 0.0111(8) -0.0087(8)
C21 0.0453(10) 0.0445(10) 0.0257(8) -0.0064(9) 0.0022(7) -0.0053(8)
C22 0.0325(8) 0.0438(10) 0.0296(8) -0.0029(8) -0.0014(7) 0.0015(8)
C23 0.0283(8) 0.0382(9) 0.0291(8) 0.0029(7) 0.0031(6) 0.0028(7)
C24 0.0273(8) 0.0278(8) 0.0220(7) -0.0023(6) -0.0003(6) -0.0017(6)
C25 0.0392(9) 0.0328(9) 0.0320(8) -0.0003(8) 0.0069(7) 0.0050(7)
C26 0.0565(11) 0.0281(9) 0.0454(10) 0.0043(8) 0.0079(9) 0.0089(8)
C27 0.0393(9) 0.0325(9) 0.0437(10) 0.0092(8) -0.0012(8) -0.0057(8)
C28 0.0294(8) 0.0384(9) 0.0372(9) 0.0030(8) 0.0049(7) -0.0069(8)
C29 0.0317(8) 0.0323(9) 0.0302(8) 0.0002(7) 0.0063(7) 0.0030(7)
C30 0.0605(12) 0.0277(9) 0.0394(10) 0.0049(9) -0.0076(9) 0.0004(8)
C31 0.0547(12) 0.0533(12) 0.0361(10) -0.0007(10) 0.0049(9) -0.0177(9)

loop_
_atom_type_symbol
_atom_type_description
_atom_type_scat_dispersion_real
_atom_type_scat_dispersion_imag
_atom_type_scat_source
C C 0.0033 0.0016 'International Tables Vol C Tables 4.2.6.8 and 6.1.1.4'
H H 0.0000 0.0000 'International Tables Vol C Tables 4.2.6.8 and 6.1.1.4'
N N 0.0061 0.0033 'International Tables Vol C Tables 4.2.6.8 and 6.1.1.4'
O O 0.0106 0.0060 'International Tables Vol C Tables 4.2.6.8 and 6.1.1.4'
P P 0.1023 0.0942 'International Tables Vol C Tables 4.2.6.8 and 6.1.1.4'

loop_
_geom_angle_atom_site_label_1
_geom_angle_atom_site_label_2
_geom_angle_atom_site_label_3
_geom_angle
C24 P1 C17 101.67(7)
C24 P1 C18 100.69(7)
C17 P1 C18 102.03(7)
C9 O2 C10 116.81(12)
C2 O4 C30 116.35(12)
C3 O5 C31 117.21(14)
C11 N1 C8 123.87(13)
C11 N1 H1N 116.5(12)
C8 N1 H1N 119.6(12)
C2 C1 C6 120.78(16)
C2 C1 H1 119.6
C6 C1 H1 119.6
O4 C2 C1 124.56(15)
O4 C2 C3 115.41(12)
C1 C2 C3 120.03(15)
O5 C3 C4 125.14(15)
O5 C3 C2 115.56(15)
C4 C3 C2 119.31(14)
C3 C4 C5 120.05(15)
C3 C4 H4 120.0
C5 C4 H4 120.0
C6 C5 C4 121.06(15)
C6 C5 H5 119.5
C4 C5 H5 119.5
C5 C6 C1 118.76(14)
C5 C6 C7 120.94(14)
C1 C6 C7 120.29(14)
C6 C7 C8 113.84(12)
C6 C7 H7A 108.8
C8 C7 H7A 108.8
C6 C7 H7B 108.8
C8 C7 H7B 108.8
H7A C7 H7B 107.7
N1 C8 C9 110.39(11)
N1 C8 C7 111.48(12)
C9 C8 C7 109.39(11)
N1 C8 H8 108.5
C9 C8 H8 108.5
C7 C8 H8 108.5
O1 C9 O2 124.44(13)
O1 C9 C8 125.49(13)
O2 C9 C8 110.06(12)
O2 C10 H10A 109.5
O2 C10 H10B 109.5
H10A C10 H10B 109.5
O2 C10 H10C 109.5
H10A C10 H10C 109.5
H10B C10 H10C 109.5
O3 C11 N1 123.47(13)
O3 C11 C12 123.36(13)
N1 C11 C12 113.14(13)
C13 C12 C17 120.39(13)
C13 C12 C11 117.51(12)
C17 C12 C11 122.10(12)
C14 C13 C12 120.76(14)
C14 C13 H13 119.6
C12 C13 H13 119.6
C15 C14 C13 119.45(14)
C15 C14 H14 120.3
C13 C14 H14 120.3
C14 C15 C16 120.29(15)
C14 C15 H15 119.9
C16 C15 H15 119.9
C15 C16 C17 121.72(14)
C15 C16 H16 119.1
C17 C16 H16 119.1
C16 C17 C12 117.29(13)
C16 C17 P1 123.97(11)
C12 C17 P1 118.72(11)
C23 C18 C19 117.87(14)
C23 C18 P1 125.55(12)
C19 C18 P1 116.58(11)
C20 C19 C18 121.10(15)
C20 C19 H19 119.4
C18 C19 H19 119.4
C19 C20 C21 120.34(16)
C19 C20 H20 119.8
C21 C20 H20 119.8
C22 C21 C20 119.57(16)
C22 C21 H21 120.2
C20 C21 H21 120.2
C21 C22 C23 120.49(16)
C21 C22 H22 119.8
C23 C22 H22 119.8
C22 C23 C18 120.61(15)
C22 C23 H23 119.7
C18 C23 H23 119.7
C25 C24 C29 118.02(14)
C25 C24 P1 116.15(11)
C29 C24 P1 125.82(12)
C26 C25 C24 121.04(15)
C26 C25 H25 119.5
C24 C25 H25 119.5
C27 C26 C25 120.21(16)
C27 C26 H26 119.9
C25 C26 H26 119.9
C26 C27 C28 119.80(16)
C26 C27 H27 120.1
C28 C27 H27 120.1
C27 C28 C29 120.14(15)
C27 C28 H28 119.9
C29 C28 H28 119.9
C28 C29 C24 120.76(15)
C28 C29 H29 119.6
C24 C29 H29 119.6
O4 C30 H30A 109.5
O4 C30 H30B 109.5
H30A C30 H30B 109.5
O4 C30 H30C 109.5
H30A C30 H30C 109.5
H30B C30 H30C 109.5
O5 C31 H31A 109.5
O5 C31 H31B 109.5
H31A C31 H31B 109.5
O5 C31 H31C 109.5
H31A C31 H31C 109.5
H31B C31 H31C 109.5

loop_
_geom_bond_atom_site_label_1
_geom_bond_atom_site_label_2
_geom_bond_distance
P1 C24 1.8348(16)
P1 C17 1.8395(15)
P1 C18 1.8413(15)
O1 C9 1.2046(17)
O2 C9 1.3387(18)
O2 C10 1.4529(17)
O3 C11 1.2242(18)
O4 C2 1.371(2)
O4 C30 1.421(2)
O5 C3 1.3703(19)
O5 C31 1.430(2)
N1 C11 1.3462(19)
N1 C8 1.4454(18)
N1 H1N 0.82(2)
C1 C2 1.381(2)
C1 C6 1.401(2)
C1 H1 0.9500
C2 C3 1.406(2)
C3 C4 1.377(2)
C4 C5 1.404(2)
C4 H4 0.9500
C5 C6 1.372(2)
C5 H5 0.9500
C6 C7 1.514(2)
C7 C8 1.538(2)
C7 H7A 0.9900
C7 H7B 0.9900
C8 C9 1.521(2)
C8 H8 1.0000
C10 H10A 0.9800
C10 H10B 0.9800
C10 H10C 0.9800
C11 C12 1.496(2)
C12 C13 1.399(2)
C12 C17 1.4101(19)
C13 C14 1.383(2)
C13 H13 0.9500
C14 C15 1.380(2)
C14 H14 0.9500
C15 C16 1.389(2)
C15 H15 0.9500
C16 C17 1.399(2)
C16 H16 0.9500
C18 C23 1.396(2)
C18 C19 1.399(2)
C19 C20 1.377(2)
C19 H19 0.9500
C20 C21 1.382(2)
C20 H20 0.9500
C21 C22 1.377(2)
C21 H21 0.9500
C22 C23 1.388(2)
C22 H22 0.9500
C23 H23 0.9500
C24 C25 1.393(2)
C24 C29 1.397(2)
C25 C26 1.383(2)
C25 H25 0.9500
C26 C27 1.380(3)
C26 H26 0.9500
C27 C28 1.380(3)
C27 H27 0.9500
C28 C29 1.388(2)
C28 H28 0.9500
C29 H29 0.9500
C30 H30A 0.9800
C30 H30B 0.9800
C30 H30C 0.9800
C31 H31A 0.9800
C31 H31B 0.9800
C31 H31C 0.9800

loop_
_geom_hbond_atom_site_label_D
_geom_hbond_atom_site_label_H
_geom_hbond_atom_site_label_A
_geom_hbond_site_symmetry_A
_geom_hbond_distance_DH
_geom_hbond_distance_HA
_geom_hbond_distance_DA
_geom_hbond_angle_DHA
N1 H1N O2 2_655 0.816(17) 2.345(17) 3.1428(17) 166(15)
C10 H10A O3 2_655 0.98 2.56 3.371(2) 140
C21 H21 O4 2_756 0.95 2.58 3.279(2) 131

loop_
_geom_torsion_atom_site_label_1
_geom_torsion_atom_site_label_2
_geom_torsion_atom_site_label_3
_geom_torsion_atom_site_label_4
_geom_torsion
C30 O4 C2 C1 7.8(2)
C30 O4 C2 C3 -171.77(14)
C6 C1 C2 O4 -178.59(14)
C6 C1 C2 C3 1.0(2)
C31 O5 C3 C4 -8.0(2)
C31 O5 C3 C2 171.56(14)
O4 C2 C3 O5 -1.2(2)
C1 C2 C3 O5 179.23(13)
O4 C2 C3 C4 178.39(15)
C1 C2 C3 C4 -1.2(2)
O5 C3 C4 C5 179.85(15)
C2 C3 C4 C5 0.3(2)
C3 C4 C5 C6 0.8(2)
C4 C5 C6 C1 -1.1(2)
C4 C5 C6 C7 178.01(14)
C2 C1 C6 C5 0.2(2)
C2 C1 C6 C7 -178.91(13)
C5 C6 C7 C8 130.11(15)
C1 C6 C7 C8 -50.83(19)
C11 N1 C8 C9 -109.43(14)
C11 N1 C8 C7 128.76(13)
C6 C7 C8 N1 -53.92(17)
C6 C7 C8 C9 -176.30(13)
C10 O2 C9 O1 -10.2(2)
C10 O2 C9 C8 168.85(12)
N1 C8 C9 O1 -8.7(2)
C7 C8 C9 O1 114.33(16)
N1 C8 C9 O2 172.30(12)
C7 C8 C9 O2 -64.66(15)
C8 N1 C11 O3 -0.8(2)
C8 N1 C11 C12 177.40(12)
O3 C11 C12 C13 119.27(17)
N1 C11 C12 C13 -58.97(17)
O3 C11 C12 C17 -60.23(19)
N1 C11 C12 C17 121.52(14)
C17 C12 C13 C14 0.2(2)
C11 C12 C13 C14 -179.31(14)
C12 C13 C14 C15 -2.7(2)
C13 C14 C15 C16 2.6(3)
C14 C15 C16 C17 0.0(2)
C15 C16 C17 C12 -2.4(2)
C15 C16 C17 P1 179.37(12)
C13 C12 C17 C16 2.3(2)
C11 C12 C17 C16 -178.21(13)
C13 C12 C17 P1 -179.38(11)
C11 C12 C17 P1 0.11(18)
C24 P1 C17 C16 -77.33(14)
C18 P1 C17 C16 26.42(14)
C24 P1 C17 C12 104.47(12)
C18 P1 C17 C12 -151.78(11)
C24 P1 C18 C23 26.80(15)
C17 P1 C18 C23 -77.71(15)
C24 P1 C18 C19 -152.39(12)
C17 P1 C18 C19 103.10(12)
C23 C18 C19 C20 0.9(2)
P1 C18 C19 C20 -179.80(14)
C18 C19 C20 C21 0.4(3)
C19 C20 C21 C22 -1.1(3)
C20 C21 C22 C23 0.4(3)
C21 C22 C23 C18 0.9(3)
C19 C18 C23 C22 -1.6(2)
P1 C18 C23 C22 179.23(13)
C17 P1 C24 C25 -165.63(12)
C18 P1 C24 C25 89.57(13)
C17 P1 C24 C29 15.66(15)
C18 P1 C24 C29 -89.14(14)
C29 C24 C25 C26 1.7(2)
P1 C24 C25 C26 -177.15(14)
C24 C25 C26 C27 -0.8(3)
C25 C26 C27 C28 -0.8(3)
C26 C27 C28 C29 1.4(3)
C27 C28 C29 C24 -0.5(2)
C25 C24 C29 C28 -1.0(2)
P1 C24 C29 C28 177.64(12)

loop_
_cod_related_entry_id
_cod_related_entry_database
_cod_related_entry_code
1 ChemSpider 30657260
